data_4071116
loop_
_publ_author_name
'Buchalski, Piotr'
'Grabowska, Ilona'
'Kami\'nska, El\.zbieta'
'Suwi\'nska, Kinga'

_publ_section_title
;
 Synthesis and Structures of 9-Nickelafluorenyllithium Complexes
;
_journal_issue 10
_journal_name_full Organometallics
_journal_page_first 2346
_journal_paper_doi 10.1021/om701275u
_journal_volume 27
_journal_year 2008
_chemical_formula_sum 'C25 H33 Li Ni O2'
_chemical_formula_weight 431.16
_chemical_name_systematic
;
 ?
;
_space_group_IT_number 19
_symmetry_cell_setting orthorhombic
_symmetry_space_group_name_Hall 'P 2ac 2ab'
_symmetry_space_group_name_H-M 'P 21 21 21'
_atom_sites_solution_hydrogens geom
_atom_sites_solution_primary direct
_atom_sites_solution_secondary difmap
_audit_creation_method SHELXL-97
_cell_angle_alpha 90.00
_cell_angle_beta 90.00
_cell_angle_gamma 90.00
_cell_formula_units_Z 4
_cell_length_a 9.8482(3)
_cell_length_b 14.5816(4)
_cell_length_c 15.6829(5)
_cell_measurement_reflns_used 2740
_cell_measurement_temperature 120(2)
_cell_measurement_theta_max 27.485
_cell_measurement_theta_min 2.910
_cell_volume 2252.10(12)
_computing_cell_refinement 'Denzo and Scalepak (Otwinowski & Minor, 1997)'
_computing_data_collection 'Collect data collection software (Nonius B.V., 1998)'
_computing_data_reduction 'Denzo and Scalepak (Otwinowski & Minor, 1997)'
_computing_molecular_graphics 'ORTEP-3 (Johnson & Burnet, 1996)'
_computing_structure_refinement 'SHELXL-97 (Sheldrick, 1997)'
_computing_structure_solution 'SHELXS-97 (Sheldrick, 1990)'
_diffrn_ambient_temperature 120(2)
_diffrn_detector_area_resol_mean
;
1242 (horizontal) x 1152 (vertical) pixels, CCD pixel size is 22.5 x 22.5
\mm which gives at the input a pixel of 110 x 110 \mm (with 2 x 2 binning)
;
_diffrn_measured_fraction_theta_full 0.983
_diffrn_measured_fraction_theta_max 0.983
_diffrn_measurement_device_type KappaCCD
_diffrn_measurement_method
;
80 frames via \f rotation and 52 frames via \o rotation
(rotation angle 2\%) and 2*60 s per frame)
;
_diffrn_radiation_monochromator graphite
_diffrn_radiation_source 'fine-focus sealed tube'
_diffrn_radiation_type MoK\a
_diffrn_radiation_wavelength 0.71073
_diffrn_reflns_av_R_equivalents 0.068
_diffrn_reflns_av_sigmaI/netI 0.0614
_diffrn_reflns_limit_h_max 12
_diffrn_reflns_limit_h_min -12
_diffrn_reflns_limit_k_max 18
_diffrn_reflns_limit_k_min -18
_diffrn_reflns_limit_l_max 20
_diffrn_reflns_limit_l_min -20
_diffrn_reflns_number 19720
_diffrn_reflns_theta_full 27.47
_diffrn_reflns_theta_max 27.47
_diffrn_reflns_theta_min 2.95
_exptl_absorpt_coefficient_mu 0.878
_exptl_absorpt_correction_T_max 0.7786
_exptl_absorpt_correction_T_min 0.6208
_exptl_absorpt_correction_type none
_exptl_crystal_density_diffrn 1.272
_exptl_crystal_density_method 'not measured'
_exptl_crystal_description block
_exptl_crystal_F_000 920
_exptl_crystal_size_max 0.60
_exptl_crystal_size_mid 0.40
_exptl_crystal_size_min 0.30
_refine_diff_density_max 0.278
_refine_diff_density_min -0.405
_refine_diff_density_rms 0.059
_refine_ls_abs_structure_details 'Flack H D (1983), Acta Cryst. A39, 876-881'
_refine_ls_abs_structure_Flack 0.182(13)
_refine_ls_extinction_method none
_refine_ls_goodness_of_fit_ref 1.028
_refine_ls_hydrogen_treatment riding
_refine_ls_matrix_type full
_refine_ls_number_parameters 266
_refine_ls_number_reflns 5015
_refine_ls_number_restraints 0
_refine_ls_restrained_S_all 1.028
_refine_ls_R_factor_all 0.0604
_refine_ls_R_factor_gt 0.0428
_refine_ls_shift/su_max 0.001
_refine_ls_shift/su_mean 0.000
_refine_ls_structure_factor_coef Fsqd
_refine_ls_weighting_details 'calc w=1/[\s^2^(Fo^2^)+(0.0211P)^2^+1.2076P] where P=(Fo^2^+2Fc^2^)/3'
_refine_ls_weighting_scheme calc
_refine_ls_wR_factor_gt 0.0727
_refine_ls_wR_factor_ref 0.0763
_reflns_number_gt 4215
_reflns_number_total 5015
_reflns_threshold_expression >2s\(I)
_cod_data_source_file om701275u-file003.cif
_cod_data_source_block compound(1)
_cod_depositor_comments
;
The following automatic conversions were performed:

'_symmetry_cell_setting' value 'Orthorhombic' changed to
'orthorhombic' according to
/home/saulius/struct/CIF-dictionaries/cif_core.dic dictionary named
'cif_core.dic' version 2.4.1 from 2010-06-29.

Automatic conversion script
Id: cif_fix_values 1715 2011-07-08 13:25:40Z adriana 
;
_cod_database_code 4071116

loop_
_symmetry_equiv_pos_as_xyz
'x, y, z'
'-x+1/2, -y, z+1/2'
'x+1/2, -y+1/2, -z'
'-x, y+1/2, -z+1/2'

loop_
_atom_site_label
_atom_site_type_symbol
_atom_site_fract_x
_atom_site_fract_y
_atom_site_fract_z
_atom_site_U_iso_or_equiv
_atom_site_adp_type
_atom_site_occupancy
_atom_site_symmetry_multiplicity
_atom_site_calc_flag
_atom_site_refinement_flags
Ni1 Ni 0.95322(3) 0.38608(2) 0.84662(2) 0.02070(9) Uani 1 1 d .
Li1 Li 0.7815(4) 0.3114(3) 0.7506(3) 0.0272(10) Uani 1 1 d .
C1 C 0.8301(2) 0.51764(17) 0.74074(17) 0.0213(6) Uani 1 1 d .
C2 C 0.8333(2) 0.48525(17) 0.82624(16) 0.0216(6) Uani 1 1 d .
C3 C 0.7572(3) 0.53477(19) 0.88564(19) 0.0275(7) Uani 1 1 d .
H3 H 0.7558 0.5148 0.9433 0.033 Uiso 1 1 calc R
C4 C 0.6831(2) 0.6128(2) 0.86300(18) 0.0313(7) Uani 1 1 d .
H4 H 0.6339 0.6456 0.9053 0.038 Uiso 1 1 calc R
C5 C 0.6812(3) 0.64251(19) 0.7793(2) 0.0323(8) Uani 1 1 d .
H5 H 0.6305 0.6954 0.7641 0.039 Uiso 1 1 calc R
C6 C 0.7534(3) 0.59485(19) 0.7176(2) 0.0286(7) Uani 1 1 d .
H6 H 0.7510 0.6145 0.6599 0.034 Uiso 1 1 calc R
C7 C 0.9203(3) 0.46546(18) 0.68440(16) 0.0233(6) Uani 1 1 d .
C8 C 0.9899(2) 0.39359(19) 0.72858(16) 0.0223(6) Uani 1 1 d .
C9 C 1.0828(3) 0.34289(19) 0.68069(18) 0.0297(7) Uani 1 1 d .
H9 H 1.1314 0.2947 0.7077 0.036 Uiso 1 1 calc R
C10 C 1.1070(3) 0.3604(2) 0.5943(2) 0.0345(8) Uani 1 1 d .
H10 H 1.1711 0.3245 0.5638 0.041 Uiso 1 1 calc R
C11 C 1.0375(3) 0.4301(2) 0.55304(19) 0.0356(7) Uani 1 1 d .
H11 H 1.0534 0.4417 0.4943 0.043 Uiso 1 1 calc R
C12 C 0.9441(3) 0.48308(19) 0.59808(16) 0.0293(7) Uani 1 1 d .
H12 H 0.8966 0.5312 0.5701 0.035 Uiso 1 1 calc R
C13 C 0.9670(3) 0.3777(2) 0.98038(17) 0.0380(7) Uani 1 1 d .
H13 H 0.9257 0.4223 1.0162 0.046 Uiso 1 1 calc R
C14 C 0.9041(3) 0.2965(2) 0.9499(2) 0.0363(8) Uani 1 1 d .
H14 H 0.8151 0.2759 0.9632 0.044 Uiso 1 1 calc R
C15 C 0.9970(3) 0.2530(2) 0.89700(19) 0.0314(7) Uani 1 1 d .
H15 H 0.9828 0.1969 0.8674 0.038 Uiso 1 1 calc R
C16 C 1.1162(3) 0.3066(2) 0.89489(19) 0.0313(7) Uani 1 1 d .
H16 H 1.1950 0.2937 0.8620 0.038 Uiso 1 1 calc R
C17 C 1.0996(3) 0.3813(2) 0.94893(18) 0.0351(7) Uani 1 1 d .
H17 H 1.1660 0.4264 0.9620 0.042 Uiso 1 1 calc R
O1 O 0.58965(17) 0.34473(12) 0.72805(11) 0.0233(4) Uani 1 1 d .
C18 C 0.5626(3) 0.37591(18) 0.64289(16) 0.0283(6) Uani 1 1 d .
H18A H 0.5851 0.4419 0.6380 0.034 Uiso 1 1 calc R
H18B H 0.4651 0.3680 0.6296 0.034 Uiso 1 1 calc R
C19 C 0.6471(3) 0.3214(2) 0.58101(18) 0.0317(7) Uani 1 1 d .
H19A H 0.7436 0.3313 0.5931 0.048 Uiso 1 1 calc R
H19B H 0.6269 0.3413 0.5227 0.048 Uiso 1 1 calc R
H19C H 0.6257 0.2561 0.5870 0.048 Uiso 1 1 calc R
C20 C 0.5046(3) 0.3904(2) 0.78950(17) 0.0289(6) Uani 1 1 d .
H20A H 0.4083 0.3862 0.7717 0.035 Uiso 1 1 calc R
H20B H 0.5295 0.4560 0.7930 0.035 Uiso 1 1 calc R
C21 C 0.5227(3) 0.3460(2) 0.87492(18) 0.0343(7) Uani 1 1 d .
H21A H 0.4988 0.2809 0.8709 0.052 Uiso 1 1 calc R
H21B H 0.4636 0.3760 0.9167 0.052 Uiso 1 1 calc R
H21C H 0.6175 0.3519 0.8930 0.052 Uiso 1 1 calc R
O2 O 0.79250(17) 0.18342(12) 0.72299(12) 0.0237(4) Uani 1 1 d .
C22 C 0.9012(3) 0.13350(18) 0.68245(17) 0.0267(7) Uani 1 1 d .
H22A H 0.9024 0.0698 0.7044 0.032 Uiso 1 1 calc R
H22B H 0.9890 0.1625 0.6972 0.032 Uiso 1 1 calc R
C23 C 0.8853(3) 0.1317(2) 0.58688(18) 0.0350(7) Uani 1 1 d .
H23A H 0.7955 0.1075 0.5722 0.052 Uiso 1 1 calc R
H23B H 0.9556 0.0923 0.5620 0.052 Uiso 1 1 calc R
H23C H 0.8946 0.1940 0.5643 0.052 Uiso 1 1 calc R
C24 C 0.6798(3) 0.1250(2) 0.74590(18) 0.0295(7) Uani 1 1 d .
H24A H 0.6663 0.0784 0.7008 0.035 Uiso 1 1 calc R
H24B H 0.5960 0.1623 0.7497 0.035 Uiso 1 1 calc R
C25 C 0.7040(3) 0.0777(2) 0.8298(2) 0.0399(8) Uani 1 1 d .
H25A H 0.7813 0.0357 0.8244 0.060 Uiso 1 1 calc R
H25B H 0.6228 0.0429 0.8459 0.060 Uiso 1 1 calc R
H25C H 0.7236 0.1236 0.8738 0.060 Uiso 1 1 calc R

loop_
_atom_site_aniso_label
_atom_site_aniso_U_11
_atom_site_aniso_U_22
_atom_site_aniso_U_33
_atom_site_aniso_U_23
_atom_site_aniso_U_13
_atom_site_aniso_U_12
Ni1 0.02329(15) 0.01978(16) 0.01903(17) 0.0056(15) -0.00277(15) -0.00077(15)
Li1 0.025(2) 0.028(2) 0.028(3) 0.005(2) -0.001(2) -0.004(2)
C1 0.0170(13) 0.0212(14) 0.0259(16) 0.0022(11) -0.0038(11) -0.0059(11)
C2 0.0189(13) 0.0207(14) 0.0252(16) 0.0018(11) -0.0003(11) -0.0067(11)
C3 0.0256(15) 0.0269(16) 0.0300(17) 0.0007(12) 0.0035(13) -0.0029(12)
C4 0.0232(13) 0.0247(14) 0.046(2) -0.0067(16) 0.0046(13) -0.0002(13)
C5 0.0183(14) 0.0234(16) 0.055(2) 0.0066(14) -0.0051(15) -0.0013(11)
C6 0.0201(14) 0.0280(19) 0.0377(18) 0.0096(13) -0.0090(13) -0.0086(11)
C7 0.0239(15) 0.0220(14) 0.0241(15) 0.0021(11) -0.0053(11) -0.0080(11)
C8 0.0248(13) 0.0207(14) 0.0214(14) -0.0015(12) 0.0002(10) -0.0085(12)
C9 0.0313(16) 0.0207(14) 0.0373(18) -0.0014(12) 0.0052(13) -0.0053(12)
C10 0.0382(17) 0.0333(19) 0.0319(18) -0.0101(13) 0.0133(14) -0.0100(13)
C11 0.0456(18) 0.0405(17) 0.0208(15) -0.0026(13) 0.0017(16) -0.0155(17)
C12 0.0340(16) 0.0329(16) 0.0211(15) 0.0039(12) -0.0055(15) -0.0115(15)
C13 0.054(2) 0.0374(17) 0.0223(15) -0.0017(14) -0.0048(15) 0.0150(19)
C14 0.0320(16) 0.045(2) 0.0315(18) 0.0187(15) -0.0038(14) -0.0015(14)
C15 0.0414(17) 0.0202(15) 0.0328(18) 0.0071(13) -0.0125(14) 0.0021(12)
C16 0.0288(15) 0.0347(17) 0.0305(18) 0.0085(14) -0.0070(13) 0.0062(13)
C17 0.0407(16) 0.0315(16) 0.0330(17) 0.0025(16) -0.0182(14) -0.0022(16)
O1 0.0224(9) 0.0227(9) 0.0249(10) 0.0006(8) -0.0018(8) 0.0032(8)
C18 0.0325(14) 0.0249(14) 0.0276(15) 0.0048(13) -0.0089(13) 0.0040(13)
C19 0.0370(17) 0.0320(17) 0.0260(17) 0.0019(13) -0.0046(14) 0.0035(13)
C20 0.0246(13) 0.0277(14) 0.0344(16) -0.0032(14) 0.0035(11) 0.0023(13)
C21 0.0321(17) 0.0359(16) 0.0350(17) 0.0008(13) 0.0049(13) -0.0001(13)
O2 0.0185(9) 0.0215(10) 0.0309(12) 0.0019(8) 0.0016(8) -0.0015(8)
C22 0.0211(13) 0.0240(17) 0.0350(17) 0.0034(11) 0.0011(12) 0.0046(11)
C23 0.0364(16) 0.0348(19) 0.0338(17) 0.0009(14) 0.0060(14) 0.0066(14)
C24 0.0188(13) 0.0254(16) 0.0442(19) 0.0002(14) 0.0032(13) -0.0045(13)
C25 0.0455(18) 0.0373(17) 0.037(2) 0.0006(14) 0.0111(16) -0.0152(14)

loop_
_atom_type_symbol
_atom_type_description
_atom_type_scat_dispersion_real
_atom_type_scat_dispersion_imag
_atom_type_scat_source
C C 0.0033 0.0016 'International Tables Vol C Tables 4.2.6.8 and 6.1.1.4'
H H 0.0000 0.0000 'International Tables Vol C Tables 4.2.6.8 and 6.1.1.4'
O O 0.0106 0.0060 'International Tables Vol C Tables 4.2.6.8 and 6.1.1.4'
Ni Ni 0.3393 1.1124 'International Tables Vol C Tables 4.2.6.8 and 6.1.1.4'
Li Li -0.0003 0.0001 'International Tables Vol C Tables 4.2.6.8 and 6.1.1.4'

loop_
_geom_angle_atom_site_label_1
_geom_angle_atom_site_label_2
_geom_angle_atom_site_label_3
_geom_angle
C8 Ni1 C2 84.82(12)
C8 Ni1 C13 165.28(12)
C2 Ni1 C13 104.61(12)
C8 Ni1 C16 103.69(12)
C2 Ni1 C16 161.78(12)
C13 Ni1 C16 64.15(12)
C8 Ni1 C14 145.26(13)
C2 Ni1 C14 116.96(12)
C13 Ni1 C14 39.09(12)
C16 Ni1 C14 64.31(12)
C8 Ni1 C15 112.07(12)
C2 Ni1 C15 151.71(11)
C13 Ni1 C15 64.33(12)
C16 Ni1 C15 38.69(11)
C14 Ni1 C15 37.92(12)
C8 Ni1 C17 127.06(11)
C2 Ni1 C17 124.51(12)
C13 Ni1 C17 38.23(11)
C16 Ni1 C17 37.91(12)
C14 Ni1 C17 64.39(12)
C15 Ni1 C17 64.00(12)
C8 Ni1 Li1 64.32(13)
C2 Ni1 Li1 79.06(13)
C13 Ni1 Li1 127.97(14)
C16 Ni1 Li1 119.12(14)
C14 Ni1 Li1 92.12(14)
C15 Ni1 Li1 87.92(13)
C17 Ni1 Li1 151.77(14)
O2 Li1 O1 104.6(2)
O2 Li1 C8 113.9(2)
O1 Li1 C8 131.8(2)
O2 Li1 Ni1 121.3(2)
O1 Li1 Ni1 129.9(2)
C8 Li1 Ni1 45.15(10)
C6 C1 C2 121.5(3)
C6 C1 C7 125.9(3)
C2 C1 C7 112.5(2)
C3 C2 C1 116.4(2)
C3 C2 Ni1 128.1(2)
C1 C2 Ni1 115.25(19)
C2 C3 C4 122.1(3)
C2 C3 H3 118.9
C4 C3 H3 118.9
C5 C4 C3 120.2(3)
C5 C4 H4 119.9
C3 C4 H4 119.9
C4 C5 C6 119.9(3)
C4 C5 H5 120.1
C6 C5 H5 120.1
C5 C6 C1 119.8(3)
C5 C6 H6 120.1
C1 C6 H6 120.1
C12 C7 C8 121.5(3)
C12 C7 C1 126.2(3)
C8 C7 C1 112.2(2)
C9 C8 C7 116.2(2)
C9 C8 Ni1 128.5(2)
C7 C8 Ni1 115.15(19)
C9 C8 Li1 111.9(2)
C7 C8 Li1 91.46(19)
Ni1 C8 Li1 70.53(14)
C8 C9 C10 122.4(3)
C8 C9 H9 118.8
C10 C9 H9 118.8
C11 C10 C9 120.1(3)
C11 C10 H10 119.9
C9 C10 H10 119.9
C10 C11 C12 119.7(3)
C10 C11 H11 120.1
C12 C11 H11 120.1
C11 C12 C7 120.0(3)
C11 C12 H12 120.0
C7 C12 H12 120.0
C17 C13 C14 108.7(3)
C17 C13 Ni1 72.91(16)
C14 C13 Ni1 71.60(17)
C17 C13 H13 125.7
C14 C13 H13 125.7
Ni1 C13 H13 121.5
C15 C14 C13 107.2(3)
C15 C14 Ni1 71.19(17)
C13 C14 Ni1 69.31(17)
C15 C14 H14 126.4
C13 C14 H14 126.4
Ni1 C14 H14 124.7
C14 C15 C16 108.0(3)
C14 C15 Ni1 70.89(17)
C16 C15 Ni1 69.90(16)
C14 C15 H15 126.0
C16 C15 H15 126.0
Ni1 C15 H15 124.8
C17 C16 C15 108.8(3)
C17 C16 Ni1 72.52(16)
C15 C16 Ni1 71.41(16)
C17 C16 H16 125.6
C15 C16 H16 125.6
Ni1 C16 H16 122.1
C16 C17 C13 107.3(3)
C16 C17 Ni1 69.57(16)
C13 C17 Ni1 68.86(15)
C16 C17 H17 126.4
C13 C17 H17 126.4
Ni1 C17 H17 126.8
C18 O1 C20 111.61(19)
C18 O1 Li1 114.8(2)
C20 O1 Li1 123.3(2)
O1 C18 C19 109.3(2)
O1 C18 H18A 109.8
C19 C18 H18A 109.8
O1 C18 H18B 109.8
C19 C18 H18B 109.8
H18A C18 H18B 108.3
C18 C19 H19A 109.5
C18 C19 H19B 109.5
H19A C19 H19B 109.5
C18 C19 H19C 109.5
H19A C19 H19C 109.5
H19B C19 H19C 109.5
O1 C20 C21 109.2(2)
O1 C20 H20A 109.8
C21 C20 H20A 109.8
O1 C20 H20B 109.8
C21 C20 H20B 109.8
H20A C20 H20B 108.3
C20 C21 H21A 109.5
C20 C21 H21B 109.5
H21A C21 H21B 109.5
C20 C21 H21C 109.5
H21A C21 H21C 109.5
H21B C21 H21C 109.5
C22 O2 C24 112.5(2)
C22 O2 Li1 129.2(2)
C24 O2 Li1 118.3(2)
O2 C22 C23 111.7(2)
O2 C22 H22A 109.3
C23 C22 H22A 109.3
O2 C22 H22B 109.3
C23 C22 H22B 109.3
H22A C22 H22B 107.9
C22 C23 H23A 109.5
C22 C23 H23B 109.5
H23A C23 H23B 109.5
C22 C23 H23C 109.5
H23A C23 H23C 109.5
H23B C23 H23C 109.5
O2 C24 C25 111.5(2)
O2 C24 H24A 109.3
C25 C24 H24A 109.3
O2 C24 H24B 109.3
C25 C24 H24B 109.3
H24A C24 H24B 108.0
C24 C25 H25A 109.5
C24 C25 H25B 109.5
H25A C25 H25B 109.5
C24 C25 H25C 109.5
H25A C25 H25C 109.5
H25B C25 H25C 109.5

loop_
_geom_bond_atom_site_label_1
_geom_bond_atom_site_label_2
_geom_bond_distance
Ni1 C8 1.889(3)
Ni1 C2 1.894(3)
Ni1 C13 2.106(3)
Ni1 C16 2.120(3)
Ni1 C14 2.136(3)
Ni1 C15 2.140(3)
Ni1 C17 2.158(3)
Ni1 Li1 2.513(5)
Li1 O2 1.919(5)
Li1 O1 1.983(5)
Li1 C8 2.402(5)
C1 C6 1.403(4)
C1 C2 1.422(4)
C1 C7 1.466(4)
C2 C3 1.397(4)
C3 C4 1.398(4)
C3 H3 0.9500
C4 C5 1.382(4)
C4 H4 0.9500
C5 C6 1.388(4)
C5 H5 0.9500
C6 H6 0.9500
C7 C12 1.398(4)
C7 C8 1.432(4)
C8 C9 1.395(4)
C9 C10 1.399(4)
C9 H9 0.9500
C10 C11 1.386(4)
C10 H10 0.9500
C11 C12 1.393(4)
C11 H11 0.9500
C12 H12 0.9500
C13 C17 1.397(4)
C13 C14 1.419(5)
C13 H13 0.9500
C14 C15 1.389(4)
C14 H14 0.9500
C15 C16 1.411(4)
C15 H15 0.9500
C16 C17 1.390(4)
C16 H16 0.9500
C17 H17 0.9500
O1 C18 1.436(3)
O1 C20 1.440(3)
C18 C19 1.505(4)
C18 H18A 0.9900
C18 H18B 0.9900
C19 H19A 0.9800
C19 H19B 0.9800
C19 H19C 0.9800
C20 C21 1.499(4)
C20 H20A 0.9900
C20 H20B 0.9900
C21 H21A 0.9800
C21 H21B 0.9800
C21 H21C 0.9800
O2 C22 1.442(3)
O2 C24 1.445(3)
C22 C23 1.507(4)
C22 H22A 0.9900
C22 H22B 0.9900
C23 H23A 0.9800
C23 H23B 0.9800
C23 H23C 0.9800
C24 C25 1.505(4)
C24 H24A 0.9900
C24 H24B 0.9900
C25 H25A 0.9800
C25 H25B 0.9800
C25 H25C 0.9800

loop_
_geom_torsion_atom_site_label_1
_geom_torsion_atom_site_label_2
_geom_torsion_atom_site_label_3
_geom_torsion_atom_site_label_4
_geom_torsion
C8 Ni1 Li1 O2 93.7(3)
C2 Ni1 Li1 O2 -176.9(3)
C13 Ni1 Li1 O2 -76.8(3)
C16 Ni1 Li1 O2 1.8(3)
C14 Ni1 Li1 O2 -59.8(3)
C15 Ni1 Li1 O2 -22.1(2)
C17 Ni1 Li1 O2 -27.5(5)
C8 Ni1 Li1 O1 -113.1(3)
C2 Ni1 Li1 O1 -23.7(3)
C13 Ni1 Li1 O1 76.4(3)
C16 Ni1 Li1 O1 155.0(2)
C14 Ni1 Li1 O1 93.4(3)
C15 Ni1 Li1 O1 131.1(3)
C17 Ni1 Li1 O1 125.7(3)
C2 Ni1 Li1 C8 89.48(14)
C13 Ni1 Li1 C8 -170.43(14)
C16 Ni1 Li1 C8 -91.88(15)
C14 Ni1 Li1 C8 -153.46(14)
C15 Ni1 Li1 C8 -115.77(14)
C17 Ni1 Li1 C8 -121.2(3)
C6 C1 C2 C3 -0.5(4)
C7 C1 C2 C3 175.9(2)
C6 C1 C2 Ni1 -175.35(19)
C7 C1 C2 Ni1 1.1(3)
C8 Ni1 C2 C3 -175.8(2)
C13 Ni1 C2 C3 -7.2(3)
C16 Ni1 C2 C3 -56.8(5)
C14 Ni1 C2 C3 32.7(3)
C15 Ni1 C2 C3 55.4(4)
C17 Ni1 C2 C3 -43.5(3)
Li1 Ni1 C2 C3 119.4(3)
C8 Ni1 C2 C1 -1.61(19)
C13 Ni1 C2 C1 166.91(19)
C16 Ni1 C2 C1 117.4(4)
C14 Ni1 C2 C1 -153.20(18)
C15 Ni1 C2 C1 -130.5(2)
C17 Ni1 C2 C1 130.61(19)
Li1 Ni1 C2 C1 -66.4(2)
C1 C2 C3 C4 -0.9(4)
Ni1 C2 C3 C4 173.2(2)
C2 C3 C4 C5 1.2(4)
C3 C4 C5 C6 -0.2(4)
C4 C5 C6 C1 -1.1(4)
C2 C1 C6 C5 1.5(4)
C7 C1 C6 C5 -174.4(2)
C6 C1 C7 C12 -0.7(4)
C2 C1 C7 C12 -177.0(2)
C6 C1 C7 C8 176.6(2)
C2 C1 C7 C8 0.4(3)
C12 C7 C8 C9 0.3(4)
C1 C7 C8 C9 -177.2(2)
C12 C7 C8 Ni1 175.8(2)
C1 C7 C8 Ni1 -1.7(3)
C12 C7 C8 Li1 -115.1(3)
C1 C7 C8 Li1 67.4(2)
C2 Ni1 C8 C9 176.7(3)
C13 Ni1 C8 C9 46.0(6)
C16 Ni1 C8 C9 13.0(3)
C14 Ni1 C8 C9 -51.4(3)
C15 Ni1 C8 C9 -26.8(3)
C17 Ni1 C8 C9 46.6(3)
Li1 Ni1 C8 C9 -103.0(3)
C2 Ni1 C8 C7 1.84(19)
C13 Ni1 C8 C7 -128.9(4)
C16 Ni1 C8 C7 -161.81(19)
C14 Ni1 C8 C7 133.8(2)
C15 Ni1 C8 C7 158.37(18)
C17 Ni1 C8 C7 -128.28(19)
Li1 Ni1 C8 C7 82.2(2)
C2 Ni1 C8 Li1 -80.34(14)
C13 Ni1 C8 Li1 149.0(5)
C16 Ni1 C8 Li1 116.02(15)
C14 Ni1 C8 Li1 51.6(2)
C15 Ni1 C8 Li1 76.20(16)
C17 Ni1 C8 Li1 149.54(16)
O2 Li1 C8 C9 13.6(3)
O1 Li1 C8 C9 -126.3(3)
Ni1 Li1 C8 C9 124.7(2)
O2 Li1 C8 C7 132.7(3)
O1 Li1 C8 C7 -7.2(4)
Ni1 Li1 C8 C7 -116.23(19)
O2 Li1 C8 Ni1 -111.1(2)
O1 Li1 C8 Ni1 109.0(3)
C7 C8 C9 C10 -0.2(4)
Ni1 C8 C9 C10 -175.0(2)
Li1 C8 C9 C10 103.0(3)
C8 C9 C10 C11 -0.1(4)
C9 C10 C11 C12 0.4(4)
C10 C11 C12 C7 -0.4(4)
C8 C7 C12 C11 0.0(4)
C1 C7 C12 C11 177.1(3)
C8 Ni1 C13 C17 0.8(6)
C2 Ni1 C13 C17 -128.0(2)
C16 Ni1 C13 C17 36.71(19)
C14 Ni1 C13 C17 117.1(3)
C15 Ni1 C13 C17 79.9(2)
Li1 Ni1 C13 C17 144.6(2)
C8 Ni1 C13 C14 -116.3(5)
C2 Ni1 C13 C14 114.97(18)
C16 Ni1 C13 C14 -80.4(2)
C15 Ni1 C13 C14 -37.20(18)
C17 Ni1 C13 C14 -117.1(3)
Li1 Ni1 C13 C14 27.6(3)
C17 C13 C14 C15 -2.5(3)
Ni1 C13 C14 C15 61.5(2)
C17 C13 C14 Ni1 -63.9(2)
C8 Ni1 C14 C15 38.9(3)
C2 Ni1 C14 C15 162.67(17)
C13 Ni1 C14 C15 -117.5(3)
C16 Ni1 C14 C15 -37.63(18)
C17 Ni1 C14 C15 -79.87(19)
Li1 Ni1 C14 C15 83.9(2)
C8 Ni1 C14 C13 156.4(2)
C2 Ni1 C14 C13 -79.8(2)
C16 Ni1 C14 C13 79.9(2)
C15 Ni1 C14 C13 117.5(3)
C17 Ni1 C14 C13 37.66(18)
Li1 Ni1 C14 C13 -158.6(2)
C13 C14 C15 C16 0.1(3)
Ni1 C14 C15 C16 60.35(19)
C13 C14 C15 Ni1 -60.3(2)
C8 Ni1 C15 C14 -157.28(18)
C2 Ni1 C15 C14 -34.1(3)
C13 Ni1 C15 C14 38.34(18)
C16 Ni1 C15 C14 118.3(3)
C17 Ni1 C15 C14 81.0(2)
Li1 Ni1 C15 C14 -96.1(2)
C8 Ni1 C15 C16 84.4(2)
C2 Ni1 C15 C16 -152.4(2)
C13 Ni1 C15 C16 -80.0(2)
C14 Ni1 C15 C16 -118.3(3)
C17 Ni1 C15 C16 -37.33(18)
Li1 Ni1 C15 C16 145.5(2)
C14 C15 C16 C17 2.3(3)
Ni1 C15 C16 C17 63.3(2)
C14 C15 C16 Ni1 -61.0(2)
C8 Ni1 C16 C17 134.16(18)
C2 Ni1 C16 C17 17.9(5)
C13 Ni1 C16 C17 -37.01(19)
C14 Ni1 C16 C17 -80.6(2)
C15 Ni1 C16 C17 -117.5(3)
Li1 Ni1 C16 C17 -157.9(2)
C8 Ni1 C16 C15 -108.33(19)
C2 Ni1 C16 C15 135.4(3)
C13 Ni1 C16 C15 80.5(2)
C14 Ni1 C16 C15 36.88(18)
C17 Ni1 C16 C15 117.5(3)
Li1 Ni1 C16 C15 -40.3(2)
C15 C16 C17 C13 -3.9(3)
Ni1 C16 C17 C13 58.8(2)
C15 C16 C17 Ni1 -62.61(19)
C14 C13 C17 C16 3.9(3)
Ni1 C13 C17 C16 -59.2(2)
C14 C13 C17 Ni1 63.1(2)
C8 Ni1 C17 C16 -60.9(2)
C2 Ni1 C17 C16 -173.31(18)
C13 Ni1 C17 C16 118.9(3)
C14 Ni1 C17 C16 80.4(2)
C15 Ni1 C17 C16 38.09(18)
Li1 Ni1 C17 C16 44.1(4)
C8 Ni1 C17 C13 -179.76(18)
C2 Ni1 C17 C13 67.8(2)
C16 Ni1 C17 C13 -118.9(3)
C14 Ni1 C17 C13 -38.5(2)
C15 Ni1 C17 C13 -80.8(2)
Li1 Ni1 C17 C13 -74.8(4)
O2 Li1 O1 C18 -90.2(2)
C8 Li1 O1 C18 52.3(4)
Ni1 Li1 O1 C18 113.3(3)
O2 Li1 O1 C20 127.7(2)
C8 Li1 O1 C20 -89.8(4)
Ni1 Li1 O1 C20 -28.8(4)
C20 O1 C18 C19 -176.1(2)
Li1 O1 C18 C19 37.5(3)
C18 O1 C20 C21 171.9(2)
Li1 O1 C20 C21 -44.9(3)
O1 Li1 O2 C22 142.3(2)
C8 Li1 O2 C22 -8.0(4)
Ni1 Li1 O2 C22 -58.7(4)
O1 Li1 O2 C24 -39.0(3)
C8 Li1 O2 C24 170.8(2)
Ni1 Li1 O2 C24 120.1(2)
C24 O2 C22 C23 91.1(3)
Li1 O2 C22 C23 -90.1(3)
C22 O2 C24 C25 83.1(3)
Li1 O2 C24 C25 -95.9(3)
